data_7225520
loop_
_publ_author_name
'Jiang, Y.'
'Holmberg, R. J.'
'Habib, F.'
'Ungur, L.'
'Korobkov, I.'
'Chibotaru, L. F.'
'Murugesu, M.'

_publ_section_title
;
 Probing the structural and magnetic properties of a new family of
 centrosymmetric dinuclear lanthanide complexes
;
_journal_issue 61
_journal_name_full 'RSC Adv.'
_journal_page_first 56668
_journal_paper_doi 10.1039/C6RA12070A
_journal_volume 6
_journal_year 2016
_chemical_formula_sum 'C38 H60 Gd2 N6 O14'
_chemical_formula_weight 1139.42
_chemical_name_systematic 1
_space_group_crystal_system monoclinic
_space_group_IT_number 14
_space_group_name_Hall '-P 2ybc'
_space_group_name_H-M_alt 'P 1 21/c 1'
_symmetry_space_group_name_Hall '-P 2ybc'
_symmetry_space_group_name_H-M 'P 1 21/c 1'
_atom_sites_solution_hydrogens mixed
_audit_creation_method SHELXL-2013
_audit_update_record
;
2015-09-22 deposited with the CCDC.
2016-06-07 downloaded from the CCDC.
;
_cell_angle_alpha 90
_cell_angle_beta 102.8720(11)
_cell_angle_gamma 90
_cell_formula_units_Z 2
_cell_length_a 13.3263(3)
_cell_length_b 8.3727(2)
_cell_length_c 20.7908(5)
_cell_measurement_reflns_used 9832
_cell_measurement_temperature 200(2)
_cell_measurement_theta_max 28.31
_cell_measurement_theta_min 2.26
_cell_volume 2261.48(9)
_computing_cell_refinement 'APEX II, Bruker (2009)'
_computing_data_collection 'APEX II, Bruker (2009)'
_computing_data_reduction 'XPREP, Bruker (2009)'
_computing_molecular_graphics 'SHELXTL, Bruker (2004)'
_computing_publication_material 'SHELXTL, Bruker (2004)'
_computing_structure_refinement 'SHELXL-2013 (Sheldrick, 2013)'
_computing_structure_solution 'SHELXS-03 (Sheldrick, 2003)'
_diffrn_ambient_temperature 200(2)
_diffrn_measured_fraction_theta_full 0.988
_diffrn_measured_fraction_theta_max 0.990
_diffrn_measurement_device_type 'Bruker APEX-II CCD'
_diffrn_measurement_method '\f and \w scans'
_diffrn_radiation_type MoK\a
_diffrn_radiation_wavelength 0.71073
_diffrn_reflns_av_R_equivalents 0.0279
_diffrn_reflns_av_unetI/netI 0.0205
_diffrn_reflns_Laue_measured_fraction_full 0.988
_diffrn_reflns_Laue_measured_fraction_max 0.990
_diffrn_reflns_limit_h_max 17
_diffrn_reflns_limit_h_min -16
_diffrn_reflns_limit_k_max 11
_diffrn_reflns_limit_k_min -11
_diffrn_reflns_limit_l_max 27
_diffrn_reflns_limit_l_min -27
_diffrn_reflns_number 29945
_diffrn_reflns_point_group_measured_fraction_full 0.988
_diffrn_reflns_point_group_measured_fraction_max 0.990
_diffrn_reflns_theta_full 25.242
_diffrn_reflns_theta_max 28.312
_diffrn_reflns_theta_min 2.257
_exptl_absorpt_coefficient_mu 2.976
_exptl_absorpt_correction_T_max 0.7457
_exptl_absorpt_correction_T_min 0.5149
_exptl_absorpt_correction_type multi-scan
_exptl_absorpt_process_details 'SADABS, Bruker (2003)'
_exptl_crystal_colour colourless
_exptl_crystal_density_diffrn 1.673
_exptl_crystal_density_meas ?
_exptl_crystal_description block
_exptl_crystal_F_000 1140
_exptl_crystal_size_max 0.160
_exptl_crystal_size_mid 0.110
_exptl_crystal_size_min 0.100
_refine_diff_density_max 1.141
_refine_diff_density_min -0.583
_refine_diff_density_rms 0.076
_refine_ls_extinction_method none
_refine_ls_goodness_of_fit_ref 1.015
_refine_ls_hydrogen_treatment mixed
_refine_ls_matrix_type full
_refine_ls_number_parameters 274
_refine_ls_number_reflns 5567
_refine_ls_number_restraints 0
_refine_ls_restrained_S_all 1.015
_refine_ls_R_factor_all 0.0214
_refine_ls_R_factor_gt 0.0200
_refine_ls_shift/su_max 0.003
_refine_ls_shift/su_mean 0.000
_refine_ls_structure_factor_coef Fsqd
_refine_ls_weighting_details 'w=1/[\s^2^(Fo^2^)+(0.0239P)^2^+3.1676P] where P=(Fo^2^+2Fc^2^)/3'
_refine_ls_weighting_scheme calc
_refine_ls_wR_factor_gt 0.0503
_refine_ls_wR_factor_ref 0.0510
_reflns_Friedel_coverage 0.000
_reflns_number_gt 5333
_reflns_number_total 5567
_reflns_threshold_expression 'I > 2\s(I)'
_cod_data_source_file c6ra12070a2.cif
_cod_data_source_block mm421
_cod_depositor_comments
;
The following automatic conversions were performed:

'_exptl_crystal_density_meas' value 'n/a' was changed to '?' - the
value is perceived as not measured.

Automatic conversion script
Id: cif_fix_values 4268 2015-11-12 08:31:59Z antanas 
;
_cod_database_code 7225520
_shelx_space_group_comment
; 
The symmetry employed for this shelxl refinement is uniquely defined 
by the following loop, which should always be used as a source of 
symmetry information in preference to the above space-group names. 
They are only intended as comments. 
;
_shelx_estimated_absorpt_t_min 0.647
_shelx_estimated_absorpt_t_max 0.755
_shelxl_version_number 2013-4

loop_
_space_group_symop_operation_xyz
'x, y, z'
'-x, y+1/2, -z+1/2'
'-x, -y, -z'
'x, -y-1/2, z-1/2'

loop_
_atom_site_label
_atom_site_type_symbol
_atom_site_fract_x
_atom_site_fract_y
_atom_site_fract_z
_atom_site_U_iso_or_equiv
_atom_site_adp_type
_atom_site_occupancy
_atom_site_site_symmetry_order
_atom_site_calc_flag
_atom_site_refinement_flags_posn
_atom_site_refinement_flags_adp
Gd1 Gd 0.36428(2) 0.97262(2) 0.52477(2) 0.01453(4) Uani 1 1 d . .
O1 O 0.29553(12) 0.97438(18) 0.61706(8) 0.0205(3) Uani 1 1 d . .
O2 O 0.14453(14) 1.0779(2) 0.66750(9) 0.0310(4) Uani 1 1 d . .
O3 O 0.53240(11) 0.87113(17) 0.53510(7) 0.0163(3) Uani 1 1 d . .
O4 O 0.19487(12) 0.8863(2) 0.48856(8) 0.0271(4) Uani 1 1 d . .
O5 O 0.34984(12) 0.8238(2) 0.42427(7) 0.0225(3) Uani 1 1 d . .
O6 O 0.45700(13) 1.1690(2) 0.59674(8) 0.0248(3) Uani 1 1 d . .
H6A H 0.4429 1.2118 0.6364 0.037 Uiso 1 1 d R U
H6B H 0.5314 1.1850 0.5960 0.037 Uiso 1 1 d R U
N4 N 0.40141(14) 0.7116(2) 0.58180(9) 0.0184(3) Uani 1 1 d . .
N5 N 0.49056(14) 0.6273(2) 0.57511(9) 0.0213(4) Uani 1 1 d . .
N6 N 0.72319(14) 0.7685(2) 0.53227(9) 0.0228(4) Uani 1 1 d . .
C1 C 0.23678(16) 0.8653(3) 0.63475(10) 0.0191(4) Uani 1 1 d . .
C2 C 0.15162(17) 0.9152(3) 0.66167(10) 0.0232(4) Uani 1 1 d . .
C3 C 0.08531(19) 0.8061(3) 0.67967(13) 0.0318(5) Uani 1 1 d . .
H3A H 0.0276 0.8424 0.6954 0.038 Uiso 1 1 calc R U
C4 C 0.1026(2) 0.6427(4) 0.67489(15) 0.0385(6) Uani 1 1 d . .
H4A H 0.0564 0.5678 0.6869 0.046 Uiso 1 1 calc R U
C5 C 0.1866(2) 0.5904(3) 0.65278(13) 0.0319(5) Uani 1 1 d . .
H5A H 0.1997 0.4790 0.6513 0.038 Uiso 1 1 calc R U
C6 C 0.25388(17) 0.6997(3) 0.63212(11) 0.0221(4) Uani 1 1 d . .
C7 C 0.0752(2) 1.1361(4) 0.70515(15) 0.0400(6) Uani 1 1 d . .
H7A H 0.0765 1.2531 0.7055 0.060 Uiso 1 1 calc R U
H7B H 0.0960 1.0962 0.7505 0.060 Uiso 1 1 calc R U
H7C H 0.0054 1.0990 0.6854 0.060 Uiso 1 1 calc R U
C8 C 0.34468(17) 0.6337(3) 0.61373(11) 0.0224(4) Uani 1 1 d . .
H8A H 0.3632 0.5266 0.6260 0.027 Uiso 1 1 calc R U
C9 C 0.54906(16) 0.7201(3) 0.54928(10) 0.0180(4) Uani 1 1 d . .
C10 C 0.64280(17) 0.6479(3) 0.53130(12) 0.0232(4) Uani 1 1 d . .
H10A H 0.6702 0.5616 0.5629 0.028 Uiso 1 1 calc R U
H10B H 0.6230 0.6001 0.4867 0.028 Uiso 1 1 calc R U
C11 C 0.7745(2) 0.8064(4) 0.60093(13) 0.0370(6) Uani 1 1 d . .
H11A H 0.7236 0.8474 0.6243 0.055 Uiso 1 1 calc R U
H11B H 0.8276 0.8874 0.6012 0.055 Uiso 1 1 calc R U
H11C H 0.8063 0.7095 0.6229 0.055 Uiso 1 1 calc R U
C12 C 0.7991(2) 0.7084(4) 0.49646(16) 0.0410(7) Uani 1 1 d . .
H12A H 0.7645 0.6837 0.4508 0.062 Uiso 1 1 calc R U
H12B H 0.8315 0.6115 0.5181 0.062 Uiso 1 1 calc R U
H12C H 0.8519 0.7900 0.4966 0.062 Uiso 1 1 calc R U
C13 C 0.14611(17) 0.7835(3) 0.44940(12) 0.0258(5) Uani 1 1 d . .
C14 C 0.18285(18) 0.7135(3) 0.39795(12) 0.0278(5) Uani 1 1 d . .
H14A H 0.1383 0.6437 0.3687 0.033 Uiso 1 1 calc R U
C15 C 0.28107(17) 0.7402(3) 0.38705(10) 0.0214(4) Uani 1 1 d . .
C16 C 0.0417(2) 0.7387(4) 0.45990(15) 0.0433(7) Uani 1 1 d . .
H16A H 0.0474 0.7100 0.5063 0.065 Uiso 1 1 calc R U
H16B H 0.0150 0.6473 0.4318 0.065 Uiso 1 1 calc R U
H16C H -0.0053 0.8295 0.4485 0.065 Uiso 1 1 calc R U
C17 C 0.3109(2) 0.6630(3) 0.32829(12) 0.0330(5) Uani 1 1 d . .
H17A H 0.3735 0.5996 0.3433 0.050 Uiso 1 1 calc R U
H17B H 0.3235 0.7460 0.2978 0.050 Uiso 1 1 calc R U
H17C H 0.2549 0.5934 0.3057 0.050 Uiso 1 1 calc R U
O7 O 0.35148(15) 1.2514(2) 0.68483(9) 0.0335(4) Uani 1 1 d . .
H7D H 0.3224 1.1647 0.6717 0.049(10) Uiso 1 1 calc R .
C18 C 0.3685(3) 1.2600(4) 0.75446(14) 0.0471(8) Uani 1 1 d . .
H18A H 0.4029 1.1613 0.7742 0.057 Uiso 1 1 calc R U
H18B H 0.3016 1.2689 0.7675 0.057 Uiso 1 1 calc R U
C19 C 0.4330(3) 1.3993(4) 0.77918(16) 0.0553(9) Uani 1 1 d . .
H19A H 0.4447 1.4034 0.8274 0.083 Uiso 1 1 calc R U
H19B H 0.3980 1.4971 0.7603 0.083 Uiso 1 1 calc R U
H19C H 0.4991 1.3900 0.7663 0.083 Uiso 1 1 calc R U

loop_
_atom_site_aniso_label
_atom_site_aniso_U_11
_atom_site_aniso_U_22
_atom_site_aniso_U_33
_atom_site_aniso_U_23
_atom_site_aniso_U_13
_atom_site_aniso_U_12
Gd1 0.01098(6) 0.01925(6) 0.01491(5) 0.00080(3) 0.00618(4) -0.00001(3)
O1 0.0196(8) 0.0240(8) 0.0212(7) -0.0011(6) 0.0118(6) -0.0024(6)
O2 0.0275(9) 0.0317(9) 0.0406(10) -0.0001(8) 0.0220(8) 0.0048(7)
O3 0.0143(7) 0.0177(7) 0.0189(6) 0.0024(5) 0.0083(5) 0.0005(5)
O4 0.0157(8) 0.0413(10) 0.0257(8) -0.0015(7) 0.0076(6) -0.0038(7)
O5 0.0169(7) 0.0304(9) 0.0215(7) -0.0045(6) 0.0070(6) -0.0040(6)
O6 0.0220(8) 0.0328(9) 0.0220(7) -0.0074(6) 0.0102(6) -0.0071(7)
N4 0.0166(8) 0.0191(8) 0.0215(8) 0.0019(7) 0.0090(7) 0.0009(7)
N5 0.0196(9) 0.0189(9) 0.0290(9) 0.0037(7) 0.0129(7) 0.0039(7)
N6 0.0151(9) 0.0278(10) 0.0287(9) 0.0065(7) 0.0116(7) 0.0046(7)
C1 0.0148(9) 0.0296(11) 0.0144(8) 0.0003(8) 0.0068(7) -0.0020(8)
C2 0.0196(10) 0.0313(11) 0.0208(9) 0.0007(9) 0.0090(8) 0.0008(9)
C3 0.0215(12) 0.0440(15) 0.0363(13) 0.0006(11) 0.0197(10) -0.0010(10)
C4 0.0317(14) 0.0412(15) 0.0520(16) 0.0011(12) 0.0290(13) -0.0104(11)
C5 0.0324(13) 0.0275(12) 0.0426(14) 0.0025(10) 0.0229(11) -0.0036(10)
C6 0.0205(11) 0.0269(11) 0.0221(10) 0.0012(8) 0.0119(8) -0.0024(8)
C7 0.0376(15) 0.0448(16) 0.0457(15) 0.0001(12) 0.0264(13) 0.0116(12)
C8 0.0228(11) 0.0216(10) 0.0260(10) 0.0011(8) 0.0122(9) -0.0013(8)
C9 0.0158(10) 0.0212(10) 0.0186(9) -0.0001(7) 0.0074(7) 0.0019(7)
C10 0.0203(10) 0.0202(10) 0.0330(11) 0.0047(9) 0.0144(9) 0.0042(8)
C11 0.0259(13) 0.0486(16) 0.0319(13) 0.0142(11) -0.0032(10) -0.0008(11)
C12 0.0281(14) 0.0408(15) 0.0644(19) 0.0117(13) 0.0320(13) 0.0127(11)
C13 0.0124(10) 0.0360(13) 0.0280(11) 0.0062(9) 0.0020(8) -0.0020(9)
C14 0.0170(11) 0.0307(12) 0.0334(12) -0.0043(9) 0.0007(9) -0.0059(9)
C15 0.0194(10) 0.0229(11) 0.0204(10) 0.0008(8) 0.0016(8) 0.0005(8)
C16 0.0181(12) 0.068(2) 0.0457(16) -0.0021(14) 0.0106(11) -0.0118(12)
C17 0.0332(14) 0.0394(15) 0.0263(11) -0.0112(10) 0.0062(10) -0.0040(11)
O7 0.0440(11) 0.0330(10) 0.0297(9) -0.0113(7) 0.0212(8) -0.0107(8)
C18 0.066(2) 0.0509(18) 0.0279(13) -0.0045(12) 0.0177(13) -0.0165(16)
C19 0.073(2) 0.051(2) 0.0340(15) -0.0039(14) -0.0039(15) -0.0150(18)

loop_
_atom_type_symbol
_atom_type_description
_atom_type_scat_dispersion_real
_atom_type_scat_dispersion_imag
_atom_type_scat_source
C C 0.0033 0.0016 'International Tables Vol C Tables 4.2.6.8 and 6.1.1.4'
H H 0.0000 0.0000 'International Tables Vol C Tables 4.2.6.8 and 6.1.1.4'
N N 0.0061 0.0033 'International Tables Vol C Tables 4.2.6.8 and 6.1.1.4'
O O 0.0106 0.0060 'International Tables Vol C Tables 4.2.6.8 and 6.1.1.4'
Gd Gd -0.1653 3.9035 'International Tables Vol C Tables 4.2.6.8 and 6.1.1.4'

loop_
_geom_angle_atom_site_label_1
_geom_angle_atom_site_label_2
_geom_angle_atom_site_label_3
_geom_angle
_geom_angle_site_symmetry_1
_geom_angle_site_symmetry_3
O1 Gd1 O4 74.61(6) . .
O1 Gd1 O3 118.17(5) . .
O4 Gd1 O3 138.53(6) . .
O1 Gd1 O6 73.65(5) . .
O4 Gd1 O6 138.48(6) . .
O3 Gd1 O6 80.90(5) . .
O1 Gd1 O5 139.28(5) . .
O4 Gd1 O5 70.98(5) . .
O3 Gd1 O5 77.47(5) . .
O6 Gd1 O5 146.72(5) . .
O1 Gd1 O3 142.96(5) . 3_676
O4 Gd1 O3 128.28(5) . 3_676
O3 Gd1 O3 66.82(6) . 3_676
O6 Gd1 O3 71.10(5) . 3_676
O5 Gd1 O3 77.22(5) . 3_676
O1 Gd1 N4 71.45(6) . .
O4 Gd1 N4 87.53(6) . .
O3 Gd1 N4 63.61(5) . .
O6 Gd1 N4 106.74(6) . .
O5 Gd1 N4 85.84(6) . .
O3 Gd1 N4 129.96(5) 3_676 .
O1 Gd1 N6 98.78(6) . 3_676
O4 Gd1 N6 78.97(6) . 3_676
O3 Gd1 N6 131.09(5) . 3_676
O6 Gd1 N6 80.15(6) . 3_676
O5 Gd1 N6 95.40(6) . 3_676
O3 Gd1 N6 64.44(5) 3_676 3_676
N4 Gd1 N6 165.18(6) . 3_676
O1 Gd1 Gd1 139.80(4) . 3_676
O4 Gd1 Gd1 144.95(4) . 3_676
O3 Gd1 Gd1 33.98(3) . 3_676
O6 Gd1 Gd1 73.13(4) . 3_676
O5 Gd1 Gd1 74.78(4) . 3_676
O3 Gd1 Gd1 32.84(3) 3_676 3_676
N4 Gd1 Gd1 97.37(4) . 3_676
N6 Gd1 Gd1 97.20(4) 3_676 3_676
C1 O1 Gd1 127.15(13) . .
C2 O2 C7 117.0(2) . .
C9 O3 Gd1 118.64(12) . .
C9 O3 Gd1 123.29(12) . 3_676
Gd1 O3 Gd1 113.18(6) . 3_676
C13 O4 Gd1 138.00(15) . .
C15 O5 Gd1 136.27(14) . .
C8 N4 N5 113.56(18) . .
C8 N4 Gd1 127.88(15) . .
N5 N4 Gd1 118.32(12) . .
C9 N5 N4 109.66(17) . .
C10 N6 C12 109.8(2) . .
C10 N6 C11 109.90(18) . .
C12 N6 C11 109.9(2) . .
C10 N6 Gd1 108.27(13) . 3_676
C12 N6 Gd1 109.93(15) . 3_676
C11 N6 Gd1 108.94(16) . 3_676
O1 C1 C6 124.38(19) . .
O1 C1 C2 118.8(2) . .
C6 C1 C2 116.79(19) . .
O2 C2 C3 124.9(2) . .
O2 C2 C1 113.55(19) . .
C3 C2 C1 121.5(2) . .
C2 C3 C4 120.3(2) . .
C5 C4 C3 119.8(2) . .
C4 C5 C6 121.0(2) . .
C1 C6 C5 120.4(2) . .
C1 C6 C8 122.34(19) . .
C5 C6 C8 117.0(2) . .
N4 C8 C6 124.0(2) . .
N5 C9 O3 125.82(19) . .
N5 C9 C10 117.96(19) . .
O3 C9 C10 116.18(18) . .
N6 C10 C9 111.25(18) . .
O4 C13 C14 124.1(2) . .
O4 C13 C16 115.9(2) . .
C14 C13 C16 119.9(2) . .
C15 C14 C13 123.9(2) . .
O5 C15 C14 124.4(2) . .
O5 C15 C17 116.4(2) . .
C14 C15 C17 119.2(2) . .
O7 C18 C19 110.2(2) . .

loop_
_geom_bond_atom_site_label_1
_geom_bond_atom_site_label_2
_geom_bond_distance
_geom_bond_site_symmetry_2
Gd1 O1 2.3032(14) .
Gd1 O4 2.3300(16) .
Gd1 O3 2.3608(14) .
Gd1 O6 2.3758(16) .
Gd1 O5 2.4035(15) .
Gd1 O3 2.4333(14) 3_676
Gd1 N4 2.4831(18) .
Gd1 N6 2.6166(19) 3_676
Gd1 Gd1 4.0021(2) 3_676
O1 C1 1.308(3) .
O2 C2 1.373(3) .
O2 C7 1.423(3) .
O3 C9 1.306(3) .
O3 Gd1 2.4333(13) 3_676
O4 C13 1.261(3) .
O5 C15 1.270(3) .
N4 C8 1.289(3) .
N4 N5 1.415(2) .
N5 C9 1.299(3) .
N6 C10 1.469(3) .
N6 C12 1.472(3) .
N6 C11 1.473(3) .
N6 Gd1 2.6166(19) 3_676
C1 C6 1.408(3) .
C1 C2 1.435(3) .
C2 C3 1.379(3) .
C3 C4 1.395(4) .
C4 C5 1.373(3) .
C5 C6 1.414(3) .
C6 C8 1.457(3) .
C9 C10 1.508(3) .
C13 C14 1.400(3) .
C13 C16 1.503(3) .
C14 C15 1.395(3) .
C15 C17 1.511(3) .
O7 C18 1.416(3) .
C18 C19 1.471(4) .

loop_
_geom_torsion_atom_site_label_1
_geom_torsion_atom_site_label_2
_geom_torsion_atom_site_label_3
_geom_torsion_atom_site_label_4
_geom_torsion
_geom_torsion_site_symmetry_1
C8 N4 N5 C9 -172.7(2) .
Gd1 N4 N5 C9 12.4(2) .
Gd1 O1 C1 C6 43.5(3) .
Gd1 O1 C1 C2 -139.61(16) .
C7 O2 C2 C3 11.5(4) .
C7 O2 C2 C1 -168.2(2) .
O1 C1 C2 O2 -2.0(3) .
C6 C1 C2 O2 175.14(19) .
O1 C1 C2 C3 178.3(2) .
C6 C1 C2 C3 -4.5(3) .
O2 C2 C3 C4 -176.6(2) .
C1 C2 C3 C4 3.0(4) .
C2 C3 C4 C5 0.7(4) .
C3 C4 C5 C6 -2.6(4) .
O1 C1 C6 C5 179.5(2) .
C2 C1 C6 C5 2.6(3) .
O1 C1 C6 C8 4.8(3) .
C2 C1 C6 C8 -172.2(2) .
C4 C5 C6 C1 0.9(4) .
C4 C5 C6 C8 175.9(3) .
N5 N4 C8 C6 174.4(2) .
Gd1 N4 C8 C6 -11.3(3) .
C1 C6 C8 N4 -19.7(4) .
C5 C6 C8 N4 165.4(2) .
N4 N5 C9 O3 3.9(3) .
N4 N5 C9 C10 -173.61(18) .
Gd1 O3 C9 N5 -19.2(3) .
Gd1 O3 C9 N5 -172.67(17) 3_676
Gd1 O3 C9 C10 158.36(14) .
Gd1 O3 C9 C10 4.9(2) 3_676
C12 N6 C10 C9 -163.4(2) .
C11 N6 C10 C9 75.5(2) .
Gd1 N6 C10 C9 -43.4(2) 3_676
N5 C9 C10 N6 -153.8(2) .
O3 C9 C10 N6 28.4(3) .
Gd1 O4 C13 C14 -20.4(4) .
Gd1 O4 C13 C16 160.5(2) .
O4 C13 C14 C15 5.1(4) .
C16 C13 C14 C15 -175.9(2) .
Gd1 O5 C15 C14 0.6(4) .
Gd1 O5 C15 C17 -177.88(16) .
C13 C14 C15 O5 3.9(4) .
C13 C14 C15 C17 -177.7(2) .
